data_4343115
loop_
_publ_author_name
'Douvali, Antigoni'
'Papaefstathiou, Giannis S.'
'Gullo, Maria Pia'
'Barbieri, Andrea'
'Tsipis, Athanassios C.'
'Malliakas, Christos D.'
'Kanatzidis, Mercouri G.'
'Papadas, Ioannis'
'Armatas, Gerasimos S.'
'Hatzidimitriou, Antonios G.'
'Lazarides, Theodore'
'Manos, Manolis J.'

_publ_section_title
;
 Alkaline Earth Metal Ion/Dihydroxy-Terephthalate MOFs: Structural
 Diversity and Unusual Luminescent Properties.
;
_journal_issue 12
_journal_name_full 'Inorganic chemistry'
_journal_page_first 5813
_journal_page_last 5826
_journal_paper_doi 10.1021/acs.inorgchem.5b00539
_journal_volume 54
_journal_year 2015
_chemical_formula_moiety 'C28 H42 Mg2 N4 O13, C4 H9 N O, Cl'
_chemical_formula_sum 'C32 H51 Cl Mg2 N5 O14'
_chemical_formula_weight 813.85
_chemical_name_systematic
; 
 ? 
;
_space_group_IT_number 14
_symmetry_cell_setting monoclinic
_symmetry_space_group_name_Hall '-P 2yn'
_symmetry_space_group_name_H-M 'P 1 21/n 1'
_atom_sites_solution_hydrogens geom
_atom_sites_solution_primary direct
_atom_sites_solution_secondary difmap
_audit_creation_method SHELXL-97
_cell_angle_alpha 90.00
_cell_angle_beta 94.95(3)
_cell_angle_gamma 90.00
_cell_formula_units_Z 4
_cell_length_a 11.413(2)
_cell_length_b 29.479(6)
_cell_length_c 12.376(3)
_cell_measurement_reflns_used 22548
_cell_measurement_temperature 293(2)
_cell_measurement_theta_max 26.532
_cell_measurement_theta_min 1.382
_cell_volume 4148.3(15)
_computing_cell_refinement BRUKER
_computing_data_collection BRUKER
_computing_data_reduction BRUKER
_computing_molecular_graphics
;
 DIAMOND (Brandenburg, 2006)
 MERCURY (Bruno et al. 2002)
;
_computing_publication_material 'WINGX (Farrugia, 1999)'
_computing_structure_refinement 'SHELXL-97 (Sheldrick, 1997)'
_computing_structure_solution 'SHELXL-97 (Sheldrick, 1997)'
_diffrn_ambient_temperature 298(2)
_diffrn_measured_fraction_theta_full 0.999
_diffrn_measured_fraction_theta_max 0.999
_diffrn_measurement_device_type 'Bruker APEX'
_diffrn_radiation_monochromator graphite
_diffrn_radiation_source 'fine-focus sealed tube'
_diffrn_radiation_type MoK\a
_diffrn_radiation_wavelength 0.71073
_diffrn_reflns_av_R_equivalents 0.0714
_diffrn_reflns_av_sigmaI/netI 0.0620
_diffrn_reflns_limit_h_max 13
_diffrn_reflns_limit_h_min -13
_diffrn_reflns_limit_k_max 31
_diffrn_reflns_limit_k_min -35
_diffrn_reflns_limit_l_max 14
_diffrn_reflns_limit_l_min -11
_diffrn_reflns_number 20202
_diffrn_reflns_theta_full 25.00
_diffrn_reflns_theta_max 25.00
_diffrn_reflns_theta_min 1.38
_exptl_absorpt_coefficient_mu 0.189
_exptl_absorpt_correction_T_max 1.00000
_exptl_absorpt_correction_T_min 0.99319
_exptl_absorpt_correction_type numerical
_exptl_absorpt_process_details SADABS
_exptl_crystal_colour colorless
_exptl_crystal_density_diffrn 1.303
_exptl_crystal_density_method 'not measured'
_exptl_crystal_description needle
_exptl_crystal_F_000 1724
_exptl_crystal_size_max 0.10
_exptl_crystal_size_mid 0.05
_exptl_crystal_size_min 0.04
_refine_diff_density_max 0.426
_refine_diff_density_min -0.626
_refine_diff_density_rms 0.135
_refine_ls_extinction_method none
_refine_ls_goodness_of_fit_ref 1.131
_refine_ls_hydrogen_treatment mixed
_refine_ls_matrix_type full
_refine_ls_number_parameters 536
_refine_ls_number_reflns 7293
_refine_ls_number_restraints 63
_refine_ls_restrained_S_all 1.126
_refine_ls_R_factor_all 0.1495
_refine_ls_R_factor_gt 0.0964
_refine_ls_shift/su_max 0.000
_refine_ls_shift/su_mean 0.000
_refine_ls_structure_factor_coef Fsqd
_refine_ls_weighting_details 'calc w=1/[\s^2^(Fo^2^)+(0.1506P)^2^+7.7935P] where P=(Fo^2^+2Fc^2^)/3'
_refine_ls_weighting_scheme calc
_refine_ls_wR_factor_gt 0.2683
_refine_ls_wR_factor_ref 0.3042
_reflns_number_gt 4571
_reflns_number_total 7293
_reflns_threshold_expression >2sigma(I)
_cod_data_source_file ic5b00539_si_002.cif
_cod_data_source_block AEMOF-3
_cod_depositor_comments
;
The following automatic conversions were performed:

'_symmetry_cell_setting' value 'Monoclinic' changed to 'monoclinic'
according to
/usr/data/users/saulius/crontab/automatic-downloads/rss-feeds/ACS/lib/dictionaries/cif_core.dic
dictionary named 'cif_core.dic' version 2.4.2 from 2011-04-26.

Automatic conversion script
Id: cif_fix_values 3271 2015-04-21 07:52:19Z andrius 

 Adding full bibliography for 4343114--4343118.cif.
;
_cod_original_cell_volume 4148.4(14)
_cod_original_sg_symbol_H-M 'P 21/n'
_cod_database_code 4343115

loop_
_symmetry_equiv_pos_as_xyz
'x, y, z'
'-x+1/2, y+1/2, -z+1/2'
'-x, -y, -z'
'x-1/2, -y-1/2, z-1/2'

loop_
_atom_site_label
_atom_site_type_symbol
_atom_site_fract_x
_atom_site_fract_y
_atom_site_fract_z
_atom_site_U_iso_or_equiv
_atom_site_adp_type
_atom_site_occupancy
_atom_site_symmetry_multiplicity
_atom_site_calc_flag
_atom_site_refinement_flags
_atom_site_disorder_assembly
_atom_site_disorder_group
Mg1 Mg 0.96866(15) 0.12956(6) 0.79974(13) 0.0320(4) Uani 1 1 d . A .
Mg2 Mg 1.18687(15) 0.12718(6) 0.61263(14) 0.0344(4) Uani 1 1 d . . .
O1 O 1.0440(3) 0.16159(14) 0.5383(3) 0.0419(9) Uani 1 1 d . . .
O2 O 0.9276(3) 0.17173(12) 0.6722(3) 0.0373(9) Uani 1 1 d . . .
O3 O 1.2166(4) 0.17732(14) 0.7274(3) 0.0502(10) Uani 1 1 d . . .
O4 O 1.0974(4) 0.17057(14) 0.8587(3) 0.0483(10) Uani 1 1 d . . .
O5 O 0.7582(4) 0.22877(15) 0.6539(3) 0.0556(11) Uani 1 1 d . . .
H5 H 0.8035 0.2100 0.6832 0.083 Uiso 1 1 calc R . .
O6 O 0.8797(4) 0.26419(15) 0.2434(3) 0.0555(11) Uani 1 1 d . . .
H6 H 0.8366 0.2841 0.2161 0.083 Uiso 1 1 calc R . .
O7 O 0.8884(3) 0.07391(14) 0.7037(3) 0.0452(10) Uani 1 1 d . A .
O8 O 1.0729(3) 0.09169(12) 0.6981(3) 0.0357(8) Uani 1 1 d . A .
O9 O 1.1556(3) 0.07190(12) 0.5057(3) 0.0415(9) Uani 1 1 d DU A .
O10 O 1.0015(4) 0.08634(15) 0.9232(3) 0.0528(11) Uani 1 1 d . . .
O11 O 0.8271(4) 0.15516(15) 0.8652(3) 0.0541(11) Uani 1 1 d . . .
O12 O 1.3275(4) 0.09319(14) 0.6815(3) 0.0505(10) Uani 1 1 d . . .
O13 O 1.2916(4) 0.16134(14) 0.5162(4) 0.0514(10) Uani 1 1 d . . .
O14 O 0.7112(12) 0.1181(5) 0.1731(11) 0.203(5) Uani 1 1 d . . .
N2 N 0.6894(5) 0.19089(18) 0.9520(5) 0.0560(14) Uani 1 1 d . . .
N3 N 1.4966(5) 0.06314(19) 0.7552(5) 0.0598(15) Uani 1 1 d . . .
N4 N 1.4227(5) 0.18365(19) 0.4173(4) 0.0562(14) Uani 1 1 d . . .
N5 N 0.7115(9) 0.0784(4) 0.3390(9) 0.115(3) Uani 1 1 d . . .
C1 C 0.9598(5) 0.17995(18) 0.5758(4) 0.0389(13) Uani 1 1 d . . .
C2 C 0.8882(5) 0.21473(17) 0.5142(4) 0.0368(12) Uani 1 1 d . . .
C3 C 0.7913(5) 0.2385(2) 0.5525(4) 0.0447(14) Uani 1 1 d . . .
C4 C 0.7277(5) 0.2691(2) 0.4912(4) 0.0448(14) Uani 1 1 d . . .
H4 H 0.6643 0.2837 0.5183 0.054 Uiso 1 1 calc R . .
C5 C 0.7578(5) 0.2784(2) 0.3873(5) 0.0456(14) Uani 1 1 d . . .
C6 C 0.8515(5) 0.25583(18) 0.3471(4) 0.0388(12) Uani 1 1 d . . .
C7 C 0.9114(5) 0.22473(17) 0.4052(4) 0.0341(11) Uani 1 1 d . . .
H7 H 0.9705 0.2089 0.3743 0.041 Uiso 1 1 calc R . .
C8 C 1.1882(5) 0.1861(2) 0.8240(5) 0.0423(13) Uani 1 1 d . . .
C9 C 0.9840(5) 0.06850(17) 0.6610(4) 0.0344(12) Uani 1 1 d . . .
C10 C 0.9937(4) 0.03364(16) 0.5773(4) 0.0330(11) Uani 1 1 d . A .
C11 C 1.0800(4) 0.03697(15) 0.5017(4) 0.0296(11) Uani 1 1 d DU . .
C12 C 0.9161(5) -0.00220(17) 0.5709(4) 0.0351(12) Uani 1 1 d . . .
H12 H 0.8576 -0.0028 0.6187 0.042 Uiso 1 1 calc R A .
C17 C 0.7985(6) 0.1782(2) 0.9456(5) 0.0521(16) Uani 1 1 d . A .
C18 C 0.8894(6) 0.1874(2) 1.0399(5) 0.0545(16) Uani 1 1 d . . .
H18A H 0.8542 0.2049 1.0940 0.082 Uiso 1 1 calc R A .
H18B H 0.9539 0.2041 1.0145 0.082 Uiso 1 1 calc R . .
H18C H 0.9175 0.1592 1.0708 0.082 Uiso 1 1 calc R . .
C19 C 0.6604(6) 0.2175(2) 1.0461(6) 0.0558(17) Uani 1 1 d . A .
H19A H 0.5777 0.2241 1.0398 0.084 Uiso 1 1 calc R . .
H19B H 0.7042 0.2453 1.0490 0.084 Uiso 1 1 calc R . .
H19C H 0.6801 0.2004 1.1111 0.084 Uiso 1 1 calc R . .
C20 C 0.6138(6) 0.1769(2) 0.8618(6) 0.0583(17) Uani 1 1 d . A .
H20A H 0.5352 0.1870 0.8706 0.087 Uiso 1 1 calc R . .
H20B H 0.6148 0.1444 0.8567 0.087 Uiso 1 1 calc R . .
H20C H 0.6399 0.1898 0.7968 0.087 Uiso 1 1 calc R . .
C21 C 1.3467(6) 0.0766(2) 0.8658(6) 0.0597(17) Uani 1 1 d . . .
H21A H 1.4088 0.0658 0.9166 0.090 Uiso 1 1 calc R . .
H21B H 1.2821 0.0556 0.8629 0.090 Uiso 1 1 calc R . .
H21C H 1.3209 0.1058 0.8886 0.090 Uiso 1 1 calc R . .
C22 C 1.3917(6) 0.0806(2) 0.7538(6) 0.0547(16) Uani 1 1 d . . .
C23 C 1.5710(6) 0.0478(2) 0.8447(6) 0.0614(19) Uani 1 1 d . . .
H23A H 1.6429 0.0364 0.8199 0.092 Uiso 1 1 calc R . .
H23B H 1.5325 0.0239 0.8810 0.092 Uiso 1 1 calc R . .
H23C H 1.5882 0.0724 0.8942 0.092 Uiso 1 1 calc R . .
C24 C 1.5295(6) 0.0637(2) 0.6413(6) 0.0547(16) Uani 1 1 d . . .
H24A H 1.6066 0.0509 0.6388 0.082 Uiso 1 1 calc R . .
H24B H 1.5294 0.0943 0.6153 0.082 Uiso 1 1 calc R . .
H24C H 1.4737 0.0461 0.5964 0.082 Uiso 1 1 calc R . .
C25 C 1.3124(5) 0.1729(2) 0.4235(5) 0.0487(15) Uani 1 1 d . . .
C26 C 1.2319(6) 0.1787(2) 0.3266(5) 0.0529(15) Uani 1 1 d . . .
H26A H 1.2752 0.1881 0.2673 0.079 Uiso 1 1 calc R . .
H26B H 1.1745 0.2014 0.3397 0.079 Uiso 1 1 calc R . .
H26C H 1.1929 0.1505 0.3088 0.079 Uiso 1 1 calc R . .
C27 C 1.5083(6) 0.1779(2) 0.5141(6) 0.0573(17) Uani 1 1 d . . .
H27A H 1.5851 0.1872 0.4965 0.086 Uiso 1 1 calc R . .
H27B H 1.5106 0.1467 0.5358 0.086 Uiso 1 1 calc R . .
H27C H 1.4845 0.1963 0.5725 0.086 Uiso 1 1 calc R . .
C28 C 1.4705(6) 0.1978(3) 0.3155(5) 0.0584(17) Uani 1 1 d . . .
H28A H 1.5530 0.2041 0.3291 0.088 Uiso 1 1 calc R . .
H28B H 1.4305 0.2247 0.2883 0.088 Uiso 1 1 calc R . .
H28C H 1.4591 0.1740 0.2628 0.088 Uiso 1 1 calc R . .
C29 C 0.6803(16) 0.0870(6) 0.2403(13) 0.167(7) Uani 1 1 d . . .
C30 C 0.5972(15) 0.0546(6) 0.1792(15) 0.186(7) Uani 1 1 d . . .
H30A H 0.5816 0.0650 0.1058 0.280 Uiso 1 1 calc R . .
H30B H 0.5249 0.0533 0.2133 0.280 Uiso 1 1 calc R . .
H30C H 0.6320 0.0250 0.1793 0.280 Uiso 1 1 calc R . .
C31 C 0.6587(14) 0.0407(6) 0.3882(14) 0.179(7) Uani 1 1 d . . .
H31A H 0.6897 0.0383 0.4626 0.269 Uiso 1 1 calc R . .
H31B H 0.6756 0.0134 0.3503 0.269 Uiso 1 1 calc R . .
H31C H 0.5751 0.0451 0.3850 0.269 Uiso 1 1 calc R . .
C32 C 0.7905(13) 0.1057(5) 0.4035(14) 0.165(6) Uani 1 1 d . . .
H32A H 0.8010 0.0934 0.4755 0.248 Uiso 1 1 calc R . .
H32B H 0.7597 0.1359 0.4063 0.248 Uiso 1 1 calc R . .
H32C H 0.8649 0.1064 0.3727 0.248 Uiso 1 1 calc R . .
Cl1 Cl 0.33055(18) 0.05854(7) 0.34645(18) 0.0772(6) Uani 1 1 d . . .
C13B C 1.039(2) 0.0757(7) 1.0183(19) 0.068(4) Uani 0.50 1 d PU A 1
C14B C 1.1479(16) 0.0958(6) 1.0748(15) 0.072(4) Uani 0.50 1 d PU A 1
H14A H 1.1603 0.0835 1.1467 0.108 Uiso 0.50 1 calc PR A 1
H14B H 1.1393 0.1282 1.0789 0.108 Uiso 0.50 1 calc PR A 1
H14C H 1.2141 0.0887 1.0350 0.108 Uiso 0.50 1 calc PR A 1
C15B C 0.845(3) 0.0506(7) 1.009(3) 0.085(8) Uani 0.50 1 d PU A 1
H15A H 0.7930 0.0304 1.0430 0.127 Uiso 0.50 1 calc PR A 1
H15B H 0.8476 0.0424 0.9346 0.127 Uiso 0.50 1 calc PR A 1
H15C H 0.8172 0.0812 1.0144 0.127 Uiso 0.50 1 calc PR A 1
C16B C 0.946(3) 0.0431(10) 1.1891(16) 0.088(8) Uani 0.50 1 d PU A 1
H16A H 0.8919 0.0189 1.1988 0.132 Uiso 0.50 1 calc PR A 1
H16B H 0.9142 0.0711 1.2131 0.132 Uiso 0.50 1 calc PR A 1
H16C H 1.0194 0.0369 1.2307 0.132 Uiso 0.50 1 calc PR A 1
N1B N 0.9675(18) 0.0470(5) 1.0671(19) 0.072(4) Uani 0.50 1 d PU A 1
C13A C 0.968(2) 0.0665(8) 0.9991(18) 0.068(5) Uani 0.50 1 d PU A 2
C14A C 0.863(3) 0.0323(7) 1.001(2) 0.071(6) Uani 0.50 1 d PU A 2
H14D H 0.8567 0.0222 1.0739 0.107 Uiso 0.50 1 calc PR A 2
H14E H 0.8768 0.0067 0.9557 0.107 Uiso 0.50 1 calc PR A 2
H14F H 0.7914 0.0471 0.9743 0.107 Uiso 0.50 1 calc PR A 2
C15A C 1.113(3) 0.0812(11) 1.131(2) 0.129(9) Uani 0.50 1 d PU A 2
H15D H 1.1263 0.0781 1.2082 0.194 Uiso 0.50 1 calc PR A 2
H15E H 1.1202 0.1125 1.1114 0.194 Uiso 0.50 1 calc PR A 2
H15F H 1.1707 0.0636 1.0969 0.194 Uiso 0.50 1 calc PR A 2
C16A C 0.993(3) 0.0317(14) 1.165(3) 0.124(13) Uani 0.50 1 d PU A 2
H16D H 0.9166 0.0194 1.1458 0.186 Uiso 0.50 1 calc PR A 2
H16E H 0.9992 0.0417 1.2387 0.186 Uiso 0.50 1 calc PR A 2
H16F H 1.0517 0.0089 1.1558 0.186 Uiso 0.50 1 calc PR A 2
N1A N 1.012(2) 0.0671(8) 1.100(2) 0.091(6) Uani 0.50 1 d PU A 2
H9 H 1.2239(11) 0.0628(4) 0.502(8) 0.110 Uiso 1 1 d D . .

loop_
_atom_site_aniso_label
_atom_site_aniso_U_11
_atom_site_aniso_U_22
_atom_site_aniso_U_33
_atom_site_aniso_U_23
_atom_site_aniso_U_13
_atom_site_aniso_U_12
Mg1 0.0344(9) 0.0312(9) 0.0306(9) -0.0009(7) 0.0048(7) -0.0011(7)
Mg2 0.0366(9) 0.0306(9) 0.0362(9) -0.0023(7) 0.0050(7) -0.0043(7)
O1 0.038(2) 0.050(2) 0.038(2) -0.0008(17) 0.0066(16) -0.0008(18)
O2 0.050(2) 0.0286(19) 0.0338(19) 0.0051(15) 0.0091(16) 0.0072(16)
O3 0.060(3) 0.047(2) 0.045(2) -0.0059(19) 0.0139(19) -0.011(2)
O4 0.060(2) 0.044(2) 0.042(2) -0.0076(18) 0.0100(19) -0.012(2)
O5 0.065(3) 0.060(3) 0.044(2) 0.012(2) 0.018(2) 0.015(2)
O6 0.074(3) 0.056(3) 0.038(2) 0.004(2) 0.018(2) 0.009(2)
O7 0.045(2) 0.046(2) 0.046(2) 0.0002(18) 0.0065(18) -0.0022(18)
O8 0.043(2) 0.0337(19) 0.0307(18) -0.0015(15) 0.0058(15) -0.0056(17)
O9 0.042(2) 0.034(2) 0.050(2) -0.0053(17) 0.0142(18) 0.0001(16)
O10 0.058(3) 0.054(3) 0.046(2) 0.013(2) 0.003(2) -0.010(2)
O11 0.050(2) 0.061(3) 0.052(3) 0.000(2) 0.011(2) 0.011(2)
O12 0.052(2) 0.045(2) 0.052(3) 0.0019(19) -0.010(2) 0.010(2)
O13 0.048(2) 0.047(2) 0.060(3) -0.004(2) 0.012(2) -0.0072(19)
O14 0.214(13) 0.199(12) 0.200(12) 0.045(10) 0.035(10) 0.018(10)
N2 0.065(3) 0.047(3) 0.059(3) -0.001(3) 0.023(3) 0.007(3)
N3 0.057(3) 0.054(3) 0.066(4) 0.002(3) -0.011(3) 0.020(3)
N4 0.060(3) 0.055(3) 0.055(3) 0.006(3) 0.011(3) -0.005(3)
N5 0.109(7) 0.122(8) 0.110(7) 0.006(6) -0.012(6) -0.019(6)
C1 0.049(3) 0.034(3) 0.035(3) 0.001(2) 0.006(2) -0.008(3)
C2 0.042(3) 0.028(3) 0.041(3) 0.004(2) 0.005(2) 0.001(2)
C3 0.054(3) 0.048(3) 0.031(3) 0.002(3) 0.004(2) 0.003(3)
C4 0.053(3) 0.046(3) 0.036(3) 0.006(3) 0.011(3) 0.004(3)
C5 0.050(3) 0.039(3) 0.048(3) -0.002(3) 0.009(3) -0.004(3)
C6 0.042(3) 0.033(3) 0.042(3) -0.003(2) 0.010(2) -0.004(2)
C7 0.039(3) 0.025(3) 0.038(3) 0.002(2) 0.004(2) 0.001(2)
C8 0.042(3) 0.041(3) 0.044(3) 0.002(3) 0.006(3) 0.007(3)
C9 0.049(3) 0.027(3) 0.028(3) -0.002(2) 0.006(2) -0.003(2)
C10 0.036(3) 0.020(2) 0.043(3) -0.001(2) 0.004(2) 0.002(2)
C11 0.037(3) 0.016(2) 0.036(3) -0.002(2) 0.001(2) -0.0015(19)
C12 0.035(3) 0.032(3) 0.038(3) 0.002(2) 0.003(2) 0.007(2)
C17 0.052(3) 0.056(4) 0.052(4) 0.004(3) 0.021(3) 0.004(3)
C18 0.050(3) 0.053(4) 0.061(4) -0.021(3) 0.009(3) 0.005(3)
C19 0.049(3) 0.053(4) 0.069(4) -0.012(3) 0.031(3) 0.013(3)
C20 0.052(4) 0.062(4) 0.060(4) -0.012(3) 0.003(3) 0.003(3)
C21 0.059(4) 0.058(4) 0.063(4) -0.007(3) 0.008(3) 0.010(3)
C22 0.053(4) 0.049(4) 0.060(4) -0.001(3) -0.005(3) 0.007(3)
C23 0.054(4) 0.058(4) 0.069(4) 0.002(3) -0.014(3) 0.033(3)
C24 0.048(3) 0.051(4) 0.066(4) 0.007(3) 0.011(3) 0.002(3)
C25 0.048(3) 0.046(3) 0.055(4) -0.003(3) 0.015(3) -0.003(3)
C26 0.051(3) 0.052(4) 0.055(4) -0.002(3) 0.001(3) 0.001(3)
C27 0.055(4) 0.055(4) 0.062(4) 0.016(3) 0.007(3) -0.006(3)
C28 0.052(4) 0.070(5) 0.056(4) 0.018(3) 0.023(3) -0.005(3)
C29 0.196(16) 0.185(16) 0.111(11) 0.053(11) -0.034(11) -0.059(13)
C30 0.175(15) 0.159(15) 0.219(19) -0.045(13) -0.019(14) -0.016(12)
C31 0.157(13) 0.186(16) 0.196(17) 0.066(14) 0.022(12) -0.033(12)
C32 0.127(11) 0.147(12) 0.213(16) -0.011(12) -0.036(11) -0.011(10)
Cl1 0.0727(12) 0.0817(14) 0.0819(13) -0.0090(10) 0.0331(10) -0.0040(10)
C13B 0.082(14) 0.062(11) 0.063(13) 0.001(9) 0.017(11) -0.002(10)
C14B 0.068(10) 0.076(11) 0.073(12) -0.003(9) 0.008(9) -0.005(9)
C15B 0.107(19) 0.029(12) 0.117(19) 0.003(13) -0.003(14) 0.008(12)
C16B 0.13(2) 0.092(17) 0.038(10) 0.010(10) 0.002(12) -0.029(15)
N1B 0.093(13) 0.043(9) 0.082(12) 0.014(10) 0.019(10) -0.012(8)
C13A 0.059(11) 0.054(11) 0.093(16) 0.014(12) 0.024(11) -0.001(9)
C14A 0.079(13) 0.056(16) 0.079(12) -0.009(14) 0.008(10) 0.000(15)
C15A 0.13(2) 0.13(2) 0.13(2) 0.005(19) 0.031(19) 0.003(19)
C16A 0.10(2) 0.14(3) 0.14(3) -0.04(2) 0.037(18) -0.013(18)
N1A 0.090(14) 0.072(13) 0.11(2) -0.012(13) 0.001(12) -0.020(10)

loop_
_atom_type_symbol
_atom_type_description
_atom_type_scat_dispersion_real
_atom_type_scat_dispersion_imag
_atom_type_scat_source
C C 0.0033 0.0016 'International Tables Vol C Tables 4.2.6.8 and 6.1.1.4'
H H 0.0000 0.0000 'International Tables Vol C Tables 4.2.6.8 and 6.1.1.4'
N N 0.0061 0.0033 'International Tables Vol C Tables 4.2.6.8 and 6.1.1.4'
O O 0.0106 0.0060 'International Tables Vol C Tables 4.2.6.8 and 6.1.1.4'
Mg Mg 0.0486 0.0363 'International Tables Vol C Tables 4.2.6.8 and 6.1.1.4'
Cl Cl 0.1484 0.1585 'International Tables Vol C Tables 4.2.6.8 and 6.1.1.4'

loop_
_geom_angle_atom_site_label_1
_geom_angle_atom_site_label_2
_geom_angle_atom_site_label_3
_geom_angle
_geom_angle_site_symmetry_1
_geom_angle_site_symmetry_3
O4 Mg1 O10 91.31(18) . .
O4 Mg1 O11 102.55(19) . .
O10 Mg1 O11 92.04(19) . .
O4 Mg1 O2 91.53(17) . .
O10 Mg1 O2 177.10(19) . .
O11 Mg1 O2 86.79(17) . .
O4 Mg1 O8 95.91(17) . .
O10 Mg1 O8 92.30(18) . .
O11 Mg1 O8 160.93(18) . .
O2 Mg1 O8 87.97(15) . .
O4 Mg1 O7 156.66(18) . .
O10 Mg1 O7 88.83(18) . .
O11 Mg1 O7 100.77(18) . .
O2 Mg1 O7 88.78(16) . .
O8 Mg1 O7 60.78(15) . .
O4 Mg1 C9 126.47(19) . .
O10 Mg1 C9 92.66(19) . .
O11 Mg1 C9 130.6(2) . .
O2 Mg1 C9 86.10(16) . .
O8 Mg1 C9 30.61(16) . .
O7 Mg1 C9 30.29(16) . .
O4 Mg1 Mg2 73.37(13) . .
O10 Mg1 Mg2 112.98(15) . .
O11 Mg1 Mg2 154.52(15) . .
O2 Mg1 Mg2 68.44(11) . .
O8 Mg1 Mg2 30.77(10) . .
O7 Mg1 Mg2 85.11(12) . .
C9 Mg1 Mg2 56.16(13) . .
O12 Mg2 O13 90.43(19) . .
O12 Mg2 O8 92.64(18) . .
O13 Mg2 O8 175.23(18) . .
O12 Mg2 O3 89.27(18) . .
O13 Mg2 O3 88.78(17) . .
O8 Mg2 O3 94.91(16) . .
O12 Mg2 O1 178.57(19) . .
O13 Mg2 O1 88.66(17) . .
O8 Mg2 O1 88.20(16) . .
O3 Mg2 O1 91.81(18) . .
O12 Mg2 O9 88.09(17) . .
O13 Mg2 O9 95.20(17) . .
O8 Mg2 O9 81.26(15) . .
O3 Mg2 O9 175.24(18) . .
O1 Mg2 O9 90.90(17) . .
O12 Mg2 Mg1 108.19(14) . .
O13 Mg2 Mg1 149.03(14) . .
O8 Mg2 Mg1 32.24(11) . .
O3 Mg2 Mg1 67.57(12) . .
O1 Mg2 Mg1 73.11(11) . .
O9 Mg2 Mg1 109.57(12) . .
O12 Mg2 H9 71.1(16) . .
O13 Mg2 H9 85.1(13) . .
O8 Mg2 H9 92.4(12) . .
O3 Mg2 H9 159.3(11) . .
O1 Mg2 H9 107.7(16) . .
O9 Mg2 H9 19.9(7) . .
Mg1 Mg2 H9 123.9(10) . .
C1 O1 Mg2 131.4(4) . .
C1 O2 Mg1 139.6(3) . .
C8 O3 Mg2 138.0(4) . .
C8 O4 Mg1 135.0(4) . .
C3 O5 H5 109.5 . .
C6 O6 H6 109.5 . .
C9 O7 Mg1 89.1(3) . .
C9 O8 Mg2 127.8(3) . .
C9 O8 Mg1 91.5(3) . .
Mg2 O8 Mg1 116.99(18) . .
C11 O9 Mg2 133.5(3) . .
C11 O9 H9 110.7(6) . .
Mg2 O9 H9 100(4) . .
C13A O10 C13B 41.1(11) . .
C13A O10 Mg1 149.3(10) . .
C13B O10 Mg1 154.3(10) . .
C17 O11 Mg1 141.6(4) . .
C22 O12 Mg2 154.9(5) . .
C25 O13 Mg2 148.3(4) . .
C17 N2 C20 112.9(5) . .
C17 N2 C19 118.9(6) . .
C20 N2 C19 128.3(6) . .
C22 N3 C23 128.8(6) . .
C22 N3 C24 106.9(5) . .
C23 N3 C24 124.2(5) . .
C25 N4 C28 123.2(6) . .
C25 N4 C27 119.6(5) . .
C28 N4 C27 117.0(5) . .
C29 N5 C32 123.1(13) . .
C29 N5 C31 118.3(13) . .
C32 N5 C31 118.6(12) . .
O1 C1 O2 123.8(5) . .
O1 C1 C2 121.7(5) . .
O2 C1 C2 114.4(5) . .
C3 C2 C7 115.2(5) . .
C3 C2 C1 125.4(5) . .
C7 C2 C1 119.3(5) . .
C4 C3 O5 118.5(5) . .
C4 C3 C2 122.4(5) . .
O5 C3 C2 119.0(5) . .
C3 C4 C5 119.4(6) . .
C3 C4 H4 120.3 . .
C5 C4 H4 120.3 . .
C4 C5 C6 119.8(6) . .
C4 C5 C8 117.6(5) . 4_565
C6 C5 C8 122.6(5) . 4_565
C7 C6 O6 118.8(5) . .
C7 C6 C5 121.1(5) . .
O6 C6 C5 120.0(5) . .
C6 C7 C2 121.9(5) . .
C6 C7 H7 119.0 . .
C2 C7 H7 119.0 . .
O4 C8 O3 122.0(5) . .
O4 C8 C5 119.8(5) . 4_666
O3 C8 C5 117.5(5) . 4_666
O7 C9 O8 118.1(4) . .
O7 C9 C10 120.2(5) . .
O8 C9 C10 121.5(5) . .
O7 C9 Mg1 60.6(3) . .
O8 C9 Mg1 57.9(2) . .
C10 C9 Mg1 178.4(4) . .
C12 C10 C11 119.6(5) . .
C12 C10 C9 119.4(5) . .
C11 C10 C9 121.0(4) . .
O9 C11 C12 122.8(5) . 3_756
O9 C11 C10 120.7(4) . .
C12 C11 C10 116.5(4) 3_756 .
C11 C12 C10 123.8(5) 3_756 .
C11 C12 H12 118.1 3_756 .
C10 C12 H12 118.1 . .
O11 C17 N2 120.7(6) . .
O11 C17 C18 119.6(5) . .
N2 C17 C18 119.5(6) . .
C17 C18 H18A 109.5 . .
C17 C18 H18B 109.5 . .
H18A C18 H18B 109.5 . .
C17 C18 H18C 109.5 . .
H18A C18 H18C 109.5 . .
H18B C18 H18C 109.5 . .
N2 C19 H19A 109.5 . .
N2 C19 H19B 109.5 . .
H19A C19 H19B 109.5 . .
N2 C19 H19C 109.5 . .
H19A C19 H19C 109.5 . .
H19B C19 H19C 109.5 . .
N2 C20 H20A 109.5 . .
N2 C20 H20B 109.5 . .
H20A C20 H20B 109.5 . .
N2 C20 H20C 109.5 . .
H20A C20 H20C 109.5 . .
H20B C20 H20C 109.5 . .
C22 C21 H21A 109.5 . .
C22 C21 H21B 109.5 . .
H21A C21 H21B 109.5 . .
C22 C21 H21C 109.5 . .
H21A C21 H21C 109.5 . .
H21B C21 H21C 109.5 . .
O12 C22 N3 130.6(7) . .
O12 C22 C21 119.0(6) . .
N3 C22 C21 109.8(6) . .
N3 C23 H23A 109.5 . .
N3 C23 H23B 109.5 . .
H23A C23 H23B 109.5 . .
N3 C23 H23C 109.5 . .
H23A C23 H23C 109.5 . .
H23B C23 H23C 109.5 . .
N3 C24 H24A 109.5 . .
N3 C24 H24B 109.5 . .
H24A C24 H24B 109.5 . .
N3 C24 H24C 109.5 . .
H24A C24 H24C 109.5 . .
H24B C24 H24C 109.5 . .
O13 C25 N4 112.6(6) . .
O13 C25 C26 129.6(6) . .
N4 C25 C26 117.7(6) . .
C25 C26 H26A 109.5 . .
C25 C26 H26B 109.5 . .
H26A C26 H26B 109.5 . .
C25 C26 H26C 109.5 . .
H26A C26 H26C 109.5 . .
H26B C26 H26C 109.5 . .
N4 C27 H27A 109.5 . .
N4 C27 H27B 109.5 . .
H27A C27 H27B 109.5 . .
N4 C27 H27C 109.5 . .
H27A C27 H27C 109.5 . .
H27B C27 H27C 109.5 . .
N4 C28 H28A 109.5 . .
N4 C28 H28B 109.5 . .
H28A C28 H28B 109.5 . .
N4 C28 H28C 109.5 . .
H28A C28 H28C 109.5 . .
H28B C28 H28C 109.5 . .
N5 C29 O14 133.2(16) . .
N5 C29 C30 118.1(15) . .
O14 C29 C30 108.5(14) . .
C29 C30 H30A 109.5 . .
C29 C30 H30B 109.5 . .
H30A C30 H30B 109.5 . .
C29 C30 H30C 109.5 . .
H30A C30 H30C 109.5 . .
H30B C30 H30C 109.5 . .
N5 C31 H31A 109.5 . .
N5 C31 H31B 109.5 . .
H31A C31 H31B 109.5 . .
N5 C31 H31C 109.5 . .
H31A C31 H31C 109.5 . .
H31B C31 H31C 109.5 . .
N5 C32 H32A 109.5 . .
N5 C32 H32B 109.5 . .
H32A C32 H32B 109.5 . .
N5 C32 H32C 109.5 . .
H32A C32 H32C 109.5 . .
H32B C32 H32C 109.5 . .
O10 C13B N1B 114(3) . .
O10 C13B C14B 122.5(18) . .
N1B C13B C14B 123(2) . .
C13B C14B H14A 109.5 . .
C13B C14B H14B 109.5 . .
H14A C14B H14B 109.5 . .
C13B C14B H14C 109.5 . .
H14A C14B H14C 109.5 . .
H14B C14B H14C 109.5 . .
N1B C15B H15A 109.5 . .
N1B C15B H15B 109.5 . .
H15A C15B H15B 109.5 . .
N1B C15B H15C 109.5 . .
H15A C15B H15C 109.5 . .
H15B C15B H15C 109.5 . .
N1B C16B H16A 109.5 . .
N1B C16B H16B 109.5 . .
H16A C16B H16B 109.5 . .
N1B C16B H16C 109.5 . .
H16A C16B H16C 109.5 . .
H16B C16B H16C 109.5 . .
C13B N1B C15B 108(3) . .
C13B N1B C16B 129(2) . .
C15B N1B C16B 104(2) . .
O10 C13A N1A 129(3) . .
O10 C13A C14A 128(2) . .
N1A C13A C14A 103(3) . .
C13A C14A H14D 109.5 . .
C13A C14A H14E 109.5 . .
H14D C14A H14E 109.5 . .
C13A C14A H14F 109.5 . .
H14D C14A H14F 109.5 . .
H14E C14A H14F 109.5 . .
N1A C15A H15D 109.5 . .
N1A C15A H15E 109.5 . .
H15D C15A H15E 109.5 . .
N1A C15A H15F 109.5 . .
H15D C15A H15F 109.5 . .
H15E C15A H15F 109.5 . .
N1A C16A H16D 109.5 . .
N1A C16A H16E 109.5 . .
H16D C16A H16E 109.5 . .
N1A C16A H16F 109.5 . .
H16D C16A H16F 109.5 . .
H16E C16A H16F 109.5 . .
C15A N1A C13A 124(3) . .
C15A N1A C16A 105(3) . .
C13A N1A C16A 120(4) . .

loop_
_geom_bond_atom_site_label_1
_geom_bond_atom_site_label_2
_geom_bond_distance
_geom_bond_site_symmetry_2
Mg1 O4 1.992(4) .
Mg1 O10 2.000(4) .
Mg1 O11 2.015(4) .
Mg1 O2 2.032(4) .
Mg1 O8 2.122(4) .
Mg1 O7 2.181(4) .
Mg1 C9 2.504(5) .
Mg1 Mg2 3.545(3) .
Mg2 O12 2.017(4) .
Mg2 O13 2.028(4) .
Mg2 O8 2.035(4) .
Mg2 O3 2.058(4) .
Mg2 O1 2.067(4) .
Mg2 O9 2.110(4) .
Mg2 H9 2.40(5) .
O1 C1 1.228(7) .
O2 C1 1.301(6) .
O3 C8 1.292(7) .
O4 C8 1.243(7) .
O5 C3 1.371(7) .
O5 H5 0.8200 .
O6 C6 1.372(7) .
O6 H6 0.8200 .
O7 C9 1.263(6) .
O8 C9 1.275(6) .
O9 C11 1.342(6) .
O9 H9 0.830(2) .
O10 C13A 1.20(2) .
O10 C13B 1.26(2) .
O11 C17 1.270(7) .
O12 C22 1.168(7) .
O13 C25 1.239(7) .
O14 C29 1.308(16) .
N2 C17 1.309(8) .
N2 C20 1.412(8) .
N2 C19 1.465(8) .
N3 C22 1.302(8) .
N3 C23 1.412(8) .
N3 C24 1.490(9) .
N4 C25 1.307(8) .
N4 C28 1.476(8) .
N4 C27 1.489(8) .
N5 C29 1.268(16) .
N5 C32 1.405(15) .
N5 C31 1.425(16) .
C1 C2 1.481(8) .
C2 C3 1.424(8) .
C2 C7 1.428(7) .
C3 C4 1.350(8) .
C4 C5 1.386(8) .
C4 H4 0.9300 .
C5 C6 1.388(8) .
C5 C8 1.493(8) 4_565
C6 C7 1.320(8) .
C7 H7 0.9300 .
C8 C5 1.493(9) 4_666
C9 C10 1.470(7) .
C10 C12 1.376(7) .
C10 C11 1.419(7) .
C11 C12 1.366(7) 3_756
C12 C11 1.366(7) 3_756
C12 H12 0.9300 .
C17 C18 1.518(9) .
C18 H18A 0.9600 .
C18 H18B 0.9600 .
C18 H18C 0.9600 .
C19 H19A 0.9600 .
C19 H19B 0.9600 .
C19 H19C 0.9600 .
C20 H20A 0.9600 .
C20 H20B 0.9600 .
C20 H20C 0.9600 .
C21 C22 1.523(10) .
C21 H21A 0.9600 .
C21 H21B 0.9600 .
C21 H21C 0.9600 .
C23 H23A 0.9600 .
C23 H23B 0.9600 .
C23 H23C 0.9600 .
C24 H24A 0.9600 .
C24 H24B 0.9600 .
C24 H24C 0.9600 .
C25 C26 1.457(9) .
C26 H26A 0.9600 .
C26 H26B 0.9600 .
C26 H26C 0.9600 .
C27 H27A 0.9600 .
C27 H27B 0.9600 .
C27 H27C 0.9600 .
C28 H28A 0.9600 .
C28 H28B 0.9600 .
C28 H28C 0.9600 .
C29 C30 1.50(2) .
C30 H30A 0.9600 .
C30 H30B 0.9600 .
C30 H30C 0.9600 .
C31 H31A 0.9600 .
C31 H31B 0.9600 .
C31 H31C 0.9600 .
C32 H32A 0.9600 .
C32 H32B 0.9600 .
C32 H32C 0.9600 .
C13B N1B 1.35(3) .
C13B C14B 1.50(3) .
C14B H14A 0.9600 .
C14B H14B 0.9600 .
C14B H14C 0.9600 .
C15B N1B 1.52(4) .
C15B H15A 0.9600 .
C15B H15B 0.9600 .
C15B H15C 0.9600 .
C16B N1B 1.55(3) .
C16B H16A 0.9600 .
C16B H16B 0.9600 .
C16B H16C 0.9600 .
C13A N1A 1.30(3) .
C13A C14A 1.57(4) .
C14A H14D 0.9600 .
C14A H14E 0.9600 .
C14A H14F 0.9600 .
C15A N1A 1.26(4) .
C15A H15D 0.9600 .
C15A H15E 0.9600 .
C15A H15F 0.9600 .
C16A N1A 1.34(5) .
C16A H16D 0.9600 .
C16A H16E 0.9600 .
C16A H16F 0.9600 .
